data_4346608
loop_
_publ_author_name
'Zhang, Yan'
'Guo, Zhen'
'Xie, Shuang'
'Li, Hui-Li'
'Zhu, Wen-Hua'
'Liu, Li'
'Dong, Xun-Qing'
'He, Wei-Xun'
'Ren, Jin-Chao'
'Liu, Ling-Zhi'
'Powell, Annie K.'

_publ_section_title
;
 Tuning the Origin of Magnetic Relaxation by Substituting the 3d or
 Rare-Earth Ions into Three Isostructural Cyano-Bridged 3d-4f
 Heterodinuclear Compounds.
;
_journal_issue 21
_journal_name_full 'Inorganic chemistry'
_journal_page_first 10316
_journal_page_last 10322
_journal_paper_doi 10.1021/acs.inorgchem.5b01763
_journal_volume 54
_journal_year 2015
_chemical_formula_moiety 'C9 H15 Fe0.5 N4 O4 Y0.5'
_chemical_formula_sum 'C9 H15 Fe0.5 N4 O4 Y0.5'
_chemical_formula_weight 315.63
_chemical_name_common '[YFe(CN)6](hep)2(H2O)4,12sep25b'
_space_group_crystal_system monoclinic
_space_group_IT_number 15
_space_group_name_Hall '-C 2yc'
_space_group_name_H-M_alt 'C 1 2/c 1'
_atom_sites_solution_hydrogens mixed
_atom_sites_solution_primary direct
_atom_sites_solution_secondary difmap
_audit_creation_date 2015-09-08
_audit_creation_method
;
Olex2 1.2
(compiled 2015.01.26 svn.r3150 for OlexSys, GUI svn.r4998)
;
_cell_angle_alpha 90
_cell_angle_beta 109.588(7)
_cell_angle_gamma 90
_cell_formula_units_Z 8
_cell_length_a 14.117(6)
_cell_length_b 12.865(6)
_cell_length_c 15.180(6)
_cell_measurement_reflns_used 3680
_cell_measurement_temperature 296(2)
_cell_measurement_theta_max 28.508
_cell_measurement_theta_min 2.849
_cell_volume 2597.4(19)
_computing_cell_refinement 'SAINT v7.60A (Bruker, 2009)'
_computing_data_collection 'Bruker XSCANS'
_computing_data_reduction 'SAINT v7.60A (Bruker, 2009)'
_computing_molecular_graphics 'Olex2 (Dolomanov et al., 2009)'
_computing_publication_material 'Olex2 (Dolomanov et al., 2009)'
_computing_structure_refinement 'ShelXL (Sheldrick, 2008)'
_computing_structure_solution 'SHELXS-97 (Sheldrick, 1990)'
_diffrn_ambient_temperature 296.15
_diffrn_measured_fraction_theta_full 0.996
_diffrn_measured_fraction_theta_max 0.942
_diffrn_measurement_device_type 'Bruker P4'
_diffrn_measurement_method '\w scans'
_diffrn_radiation_monochromator graphite
_diffrn_radiation_type MoK\a
_diffrn_radiation_wavelength 0.71073
_diffrn_reflns_av_R_equivalents 0.0263
_diffrn_reflns_av_unetI/netI 0.0322
_diffrn_reflns_Laue_measured_fraction_full 0.996
_diffrn_reflns_Laue_measured_fraction_max 0.942
_diffrn_reflns_limit_h_max 18
_diffrn_reflns_limit_h_min -9
_diffrn_reflns_limit_k_max 15
_diffrn_reflns_limit_k_min -16
_diffrn_reflns_limit_l_max 20
_diffrn_reflns_limit_l_min -20
_diffrn_reflns_number 8113
_diffrn_reflns_point_group_measured_fraction_full 0.996
_diffrn_reflns_point_group_measured_fraction_max 0.942
_diffrn_reflns_theta_full 25.242
_diffrn_reflns_theta_max 28.529
_diffrn_reflns_theta_min 2.202
_diffrn_source 'fine-focus sealed tube'
_exptl_absorpt_coefficient_mu 2.839
_exptl_absorpt_correction_T_max 0.625
_exptl_absorpt_correction_T_min 0.548
_exptl_absorpt_correction_type multi-scan
_exptl_absorpt_process_details 'SADABS; Bruker, 2000'
_exptl_crystal_colour yellow
_exptl_crystal_density_diffrn 1.614
_exptl_crystal_description block
_exptl_crystal_F_000 1292
_exptl_crystal_size_max 0.24
_exptl_crystal_size_mid 0.22
_exptl_crystal_size_min 0.18
_refine_diff_density_max 0.692
_refine_diff_density_min -0.535
_refine_diff_density_rms 0.067
_refine_ls_extinction_coef 0.00127(19)
_refine_ls_extinction_expression Fc^*^=kFc[1+0.001xFc^2^\l^3^/sin(2\q)]^-1/4^
_refine_ls_extinction_method SHELXL
_refine_ls_goodness_of_fit_ref 1.037
_refine_ls_hydrogen_treatment mixed
_refine_ls_matrix_type full
_refine_ls_number_parameters 187
_refine_ls_number_reflns 3119
_refine_ls_number_restraints 7
_refine_ls_restrained_S_all 1.040
_refine_ls_R_factor_all 0.0364
_refine_ls_R_factor_gt 0.0290
_refine_ls_shift/su_max 0.001
_refine_ls_shift/su_mean 0.000
_refine_ls_structure_factor_coef Fsqd
_refine_ls_weighting_details 'w=1/[\s^2^(Fo^2^)+(0.0458P)^2^+0.3151P] where P=(Fo^2^+2Fc^2^)/3'
_refine_ls_weighting_scheme calc
_refine_ls_wR_factor_gt 0.0731
_refine_ls_wR_factor_ref 0.0755
_reflns_Friedel_coverage 0.000
_reflns_number_gt 2665
_reflns_number_total 3119
_reflns_threshold_expression 'I > 2\s(I)'
_cod_data_source_file ic5b01763_si_001.cif
_cod_data_source_block a
_cod_original_formula_sum 'C9 H15 Fe0.50 N4 O4 Y0.50'
_cod_database_code 4346608
_shelxl_version_number 2014/6
_shelx_space_group_comment
;
The symmetry employed for this shelxl refinement is uniquely defined
by the following loop, which should always be used as a source of
symmetry information in preference to the above space-group names.
They are only intended as comments.
;
_shelx_estimated_absorpt_t_max 0.629
_shelx_estimated_absorpt_t_min 0.549
_olex2_refinement_description
;
1. Fixed Uiso
 At 1.2 times of:
  All C(H,H) groups
2. Restrained distances
 O4-H4
 0.96 with sigma of 0.02
 O2-H2A = O2-H2B
 0.96 with sigma of 0.02
 H2A-H2B
 1.52 with sigma of 0.02
 O3-H3A = O3-H3B
 0.96 with sigma of 0.02
 H3A-H3B
 1.52 with sigma of 0.02
3.a Secondary CH2 refined with riding coordinates:
 C6(H6A,H6B), C7(H7A,H7B), C8(H8A,H8B), C9(H9A,H9B), C10(H10A,H10B)
;
_olex2_submission_special_instructions 'No special instructions were received'

loop_
_space_group_symop_operation_xyz
'x, y, z'
'-x, y, -z+1/2'
'x+1/2, y+1/2, z'
'-x+1/2, y+1/2, -z+1/2'
'-x, -y, -z'
'x, -y, z-1/2'
'-x+1/2, -y+1/2, -z'
'x+1/2, -y+1/2, z-1/2'

loop_
_atom_site_label
_atom_site_type_symbol
_atom_site_fract_x
_atom_site_fract_y
_atom_site_fract_z
_atom_site_U_iso_or_equiv
_atom_site_adp_type
_atom_site_occupancy
_atom_site_site_symmetry_order
_atom_site_calc_flag
_atom_site_refinement_flags_posn
_atom_site_refinement_flags_adp
_atom_site_refinement_flags_occupancy
Y1 Y 0.0000 0.82081(2) 0.7500 0.01743(9) Uani 1 2 d S T P
Fe1 Fe 0.0000 1.24809(3) 0.7500 0.01655(11) Uani 1 2 d S T P
C1 C 0.0000 1.0980(2) 0.7500 0.0239(6) Uani 1 2 d S T P
C2 C 0.00155(16) 1.24616(15) 0.62378(15) 0.0246(4) Uani 1 1 d . . .
C3 C -0.14500(17) 1.25388(16) 0.70452(15) 0.0260(5) Uani 1 1 d . . .
C4 C 0.0000 1.3969(2) 0.7500 0.0254(6) Uani 1 2 d S T P
C5 C -0.21340(17) 0.93654(17) 0.61266(15) 0.0284(5) Uani 1 1 d . . .
C6 C -0.3016(2) 0.9572(3) 0.6416(2) 0.0562(8) Uani 1 1 d . . .
H6A H -0.3395 0.8938 0.6397 0.067 Uiso 1 1 calc R . .
H6B H -0.2806 0.9849 0.7047 0.067 Uiso 1 1 calc R . .
C7 C -0.3619(3) 1.0324(3) 0.5758(3) 0.0759(11) Uani 1 1 d . . .
H7A H -0.3756 1.0920 0.6088 0.091 Uiso 1 1 calc R . .
H7B H -0.4255 1.0017 0.5386 0.091 Uiso 1 1 calc R . .
C8 C -0.3043(2) 1.0649(2) 0.51481(18) 0.0480(7) Uani 1 1 d . . .
H8A H -0.3433 1.0545 0.4494 0.058 Uiso 1 1 calc R . .
H8B H -0.2850 1.1375 0.5248 0.058 Uiso 1 1 calc R . .
C9 C -0.1412(2) 0.9996(2) 0.49815(18) 0.0432(6) Uani 1 1 d . . .
H9A H -0.0829 0.9601 0.5352 0.052 Uiso 1 1 calc R . .
H9B H -0.1200 1.0708 0.4949 0.052 Uiso 1 1 calc R . .
C10 C -0.1801(2) 0.9553(2) 0.40157(19) 0.0495(7) Uani 1 1 d . . .
H10A H -0.2354 0.9975 0.3630 0.059 Uiso 1 1 calc R . .
H10B H -0.1273 0.9564 0.3740 0.059 Uiso 1 1 calc R . .
N1 N 0.0000 1.0100(2) 0.7500 0.0347(6) Uani 1 2 d S T P
N2 N 0.00450(17) 1.24242(17) 0.54957(13) 0.0396(5) Uani 1 1 d . . .
N3 N -0.22989(16) 1.26357(19) 0.67847(15) 0.0462(6) Uani 1 1 d . . .
N4 N 0.0000 1.4851(2) 0.7500 0.0501(8) Uani 1 2 d S T P
N5 N -0.21624(14) 0.99759(16) 0.54354(13) 0.0328(4) Uani 1 1 d . . .
O1 O -0.14667(12) 0.87129(13) 0.64832(11) 0.0369(4) Uani 1 1 d . . .
O2 O -0.07311(12) 0.80910(13) 0.86199(11) 0.0310(4) Uani 1 1 d D . .
H2A H -0.1416(12) 0.800(2) 0.848(2) 0.067(10) Uiso 1 1 d D . .
H2B H -0.0400(17) 0.789(2) 0.9220(13) 0.051(8) Uiso 1 1 d D . .
O3 O -0.09050(14) 0.67563(13) 0.68028(15) 0.0469(5) Uani 1 1 d D . .
H3A H -0.1591(14) 0.678(2) 0.648(2) 0.066(10) Uiso 1 1 d D . .
H3B H -0.067(2) 0.6099(17) 0.694(2) 0.090(12) Uiso 1 1 d D . .
O4 O -0.21332(15) 0.85237(17) 0.40366(16) 0.0585(6) Uani 1 1 d D . .
H4 H -0.160(2) 0.805(2) 0.422(3) 0.088(13) Uiso 1 1 d D . .

loop_
_atom_site_aniso_label
_atom_site_aniso_U_11
_atom_site_aniso_U_22
_atom_site_aniso_U_33
_atom_site_aniso_U_23
_atom_site_aniso_U_13
_atom_site_aniso_U_12
Y1 0.01915(15) 0.01523(14) 0.01667(14) 0.000 0.00438(10) 0.000
Fe1 0.0182(2) 0.0144(2) 0.0150(2) 0.000 0.00286(16) 0.000
C1 0.0256(15) 0.0212(15) 0.0239(14) 0.000 0.0068(12) 0.000
C2 0.0238(11) 0.0234(11) 0.0238(11) -0.0007(8) 0.0042(9) 0.0018(7)
C3 0.0256(12) 0.0286(12) 0.0227(10) -0.0053(8) 0.0066(9) 0.0005(8)
C4 0.0267(15) 0.0209(15) 0.0267(15) 0.000 0.0065(12) 0.000
C5 0.0277(11) 0.0257(11) 0.0249(10) 0.0011(8) -0.0005(9) 0.0002(8)
C6 0.0509(18) 0.074(2) 0.0492(16) 0.0161(15) 0.0235(14) 0.0191(15)
C7 0.0475(19) 0.074(3) 0.111(3) 0.036(2) 0.032(2) 0.0289(17)
C8 0.0543(17) 0.0406(15) 0.0363(14) 0.0078(11) -0.0019(12) 0.0218(12)
C9 0.0425(15) 0.0476(15) 0.0389(14) 0.0049(12) 0.0129(12) -0.0152(12)
C10 0.0483(17) 0.0603(19) 0.0392(15) 0.0020(13) 0.0140(13) -0.0002(13)
N1 0.0416(17) 0.0197(14) 0.0378(16) 0.000 0.0068(13) 0.000
N2 0.0477(13) 0.0497(14) 0.0217(10) -0.0029(8) 0.0119(9) 0.0024(10)
N3 0.0260(12) 0.0646(16) 0.0447(13) -0.0130(11) 0.0071(9) 0.0011(10)
N4 0.060(2) 0.0180(16) 0.072(2) 0.000 0.0215(18) 0.000
N5 0.0322(11) 0.0301(10) 0.0303(10) 0.0071(8) 0.0029(8) 0.0021(8)
O1 0.0289(9) 0.0320(9) 0.0383(9) 0.0098(7) -0.0039(7) 0.0037(7)
O2 0.0235(8) 0.0493(10) 0.0208(7) 0.0061(7) 0.0081(6) -0.0029(7)
O3 0.0311(10) 0.0218(9) 0.0675(13) -0.0057(8) -0.0106(9) -0.0027(7)
O4 0.0342(11) 0.0560(13) 0.0779(16) -0.0228(11) 0.0089(10) 0.0000(9)

loop_
_atom_type_symbol
_atom_type_description
_atom_type_scat_dispersion_real
_atom_type_scat_dispersion_imag
_atom_type_scat_source
C C 0.0033 0.0016 'International Tables Vol C Tables 4.2.6.8 and 6.1.1.4'
H H 0.0000 0.0000 'International Tables Vol C Tables 4.2.6.8 and 6.1.1.4'
N N 0.0061 0.0033 'International Tables Vol C Tables 4.2.6.8 and 6.1.1.4'
O O 0.0106 0.0060 'International Tables Vol C Tables 4.2.6.8 and 6.1.1.4'
Fe Fe 0.3463 0.8444 'International Tables Vol C Tables 4.2.6.8 and 6.1.1.4'
Y Y -2.7962 3.5667 'International Tables Vol C Tables 4.2.6.8 and 6.1.1.4'

loop_
_geom_angle_atom_site_label_1
_geom_angle_atom_site_label_2
_geom_angle_atom_site_label_3
_geom_angle
_geom_angle_site_symmetry_1
_geom_angle_site_symmetry_3
O1 Y1 N1 73.03(4) 2_556 .
O1 Y1 N1 73.03(4) . .
O1 Y1 O1 146.06(9) 2_556 .
O1 Y1 O2 89.30(7) 2_556 2_556
O1 Y1 O2 92.92(7) 2_556 .
O1 Y1 O2 89.30(7) . .
O1 Y1 O2 92.92(7) . 2_556
O1 Y1 O3 142.86(6) . 2_556
O1 Y1 O3 71.03(7) 2_556 2_556
O1 Y1 O3 142.86(6) 2_556 .
O1 Y1 O3 71.03(7) . .
O2 Y1 N1 93.80(4) . .
O2 Y1 N1 93.81(4) 2_556 .
O2 Y1 O2 172.39(9) . 2_556
O2 Y1 O3 88.22(8) 2_556 2_556
O2 Y1 O3 85.63(8) . 2_556
O2 Y1 O3 88.22(8) . .
O2 Y1 O3 85.62(8) 2_556 .
O3 Y1 N1 143.97(5) 2_556 .
O3 Y1 N1 143.97(5) . .
O3 Y1 O3 72.06(10) . 2_556
C2 Fe1 C1 89.26(6) . .
C2 Fe1 C1 89.26(6) 2_556 .
C2 Fe1 C2 178.52(12) . 2_556
C2 Fe1 C3 89.54(9) . 2_556
C2 Fe1 C3 90.52(9) . .
C2 Fe1 C3 90.52(9) 2_556 2_556
C2 Fe1 C3 89.54(9) 2_556 .
C3 Fe1 C1 92.21(6) . .
C3 Fe1 C1 92.21(6) 2_556 .
C3 Fe1 C3 175.58(13) 2_556 .
C4 Fe1 C1 180.0 . .
C4 Fe1 C2 90.74(6) . 2_556
C4 Fe1 C2 90.74(6) . .
C4 Fe1 C3 87.79(6) . 2_556
C4 Fe1 C3 87.79(6) . .
N1 C1 Fe1 180.0 . .
N2 C2 Fe1 177.8(2) . .
N3 C3 Fe1 175.9(2) . .
N4 C4 Fe1 180.0 . .
N5 C5 C6 109.3(2) . .
O1 C5 C6 125.7(2) . .
O1 C5 N5 125.0(2) . .
C5 C6 H6A 110.5 . .
C5 C6 H6B 110.5 . .
H6A C6 H6B 108.7 . .
C7 C6 C5 106.0(2) . .
C7 C6 H6A 110.5 . .
C7 C6 H6B 110.5 . .
C6 C7 H7A 110.2 . .
C6 C7 H7B 110.2 . .
C6 C7 C8 107.5(3) . .
H7A C7 H7B 108.5 . .
C8 C7 H7A 110.2 . .
C8 C7 H7B 110.2 . .
C7 C8 H8A 111.0 . .
C7 C8 H8B 111.0 . .
H8A C8 H8B 109.0 . .
N5 C8 C7 103.7(2) . .
N5 C8 H8A 111.0 . .
N5 C8 H8B 111.0 . .
H9A C9 H9B 107.9 . .
C10 C9 H9A 109.2 . .
C10 C9 H9B 109.2 . .
N5 C9 H9A 109.2 . .
N5 C9 H9B 109.2 . .
N5 C9 C10 111.9(2) . .
C9 C10 H10A 109.5 . .
C9 C10 H10B 109.5 . .
H10A C10 H10B 108.1 . .
O4 C10 C9 110.6(2) . .
O4 C10 H10A 109.5 . .
O4 C10 H10B 109.5 . .
C1 N1 Y1 180.0 . .
C5 N5 C8 113.1(2) . .
C5 N5 C9 124.5(2) . .
C9 N5 C8 122.3(2) . .
C5 O1 Y1 153.26(16) . .
Y1 O2 H2A 122.6(19) . .
Y1 O2 H2B 123.9(17) . .
H2A O2 H2B 110(2) . .
Y1 O3 H3A 122.6(18) . .
Y1 O3 H3B 123(2) . .
H3A O3 H3B 113(2) . .
C10 O4 H4 112(2) . .

loop_
_geom_bond_atom_site_label_1
_geom_bond_atom_site_label_2
_geom_bond_distance
_geom_bond_site_symmetry_2
Y1 N1 2.434(3) .
Y1 O1 2.2245(17) 2_556
Y1 O1 2.2245(16) .
Y1 O2 2.2704(16) 2_556
Y1 O2 2.2704(16) .
Y1 O3 2.3096(18) .
Y1 O3 2.3096(17) 2_556
Fe1 C1 1.931(3) .
Fe1 C2 1.924(2) .
Fe1 C2 1.924(2) 2_556
Fe1 C3 1.930(2) .
Fe1 C3 1.930(2) 2_556
Fe1 C4 1.915(3) .
C1 N1 1.132(4) .
C2 N2 1.142(3) .
C3 N3 1.136(3) .
C4 N4 1.134(4) .
C5 C6 1.477(4) .
C5 N5 1.300(3) .
C5 O1 1.242(3) .
C6 H6A 0.9700 .
C6 H6B 0.9700 .
C6 C7 1.445(4) .
C7 H7A 0.9700 .
C7 H7B 0.9700 .
C7 C8 1.483(5) .
C8 H8A 0.9700 .
C8 H8B 0.9700 .
C8 N5 1.457(3) .
C9 H9A 0.9700 .
C9 H9B 0.9700 .
C9 C10 1.496(4) .
C9 N5 1.445(3) .
C10 H10A 0.9700 .
C10 H10B 0.9700 .
C10 O4 1.408(4) .
O2 H2A 0.926(17) .
O2 H2B 0.911(16) .
O3 H3A 0.928(17) .
O3 H3B 0.907(17) .
O4 H4 0.932(18) .

loop_
_geom_hbond_atom_site_label_D
_geom_hbond_atom_site_label_H
_geom_hbond_atom_site_label_A
_geom_hbond_distance_DH
_geom_hbond_distance_HA
_geom_hbond_distance_DA
_geom_hbond_angle_DHA
_geom_hbond_site_symmetry_A
O2 H2A N3 0.926(17) 1.784(17) 2.704(3) 172(3) 4_446
O2 H2B N2 0.911(16) 1.869(18) 2.767(3) 168(3) 6_576
O3 H3A O4 0.928(17) 1.750(19) 2.657(3) 165(3) 7_466
O3 H3B N4 0.907(17) 1.911(18) 2.802(3) 167(3) 1_545
O4 H4 N2 0.932(18) 2.18(2) 3.046(3) 154(3) 5_576
